data_4113943
loop_
_publ_author_name
'Yonghui Zhang'
'Richard J. Keaton'
'Lawrence R. Sita'

_publ_section_title
;
 A Case for Asymmetric Hydrozirconation
;
_journal_name_full 'Journal of the American Chemical Society'
_journal_page_first 8746
_journal_page_last 8747
_journal_paper_doi 10.1021/ja0349453
_journal_volume 125
_journal_year 2003
_chemical_formula_moiety 'C22 H41 Cl N2 Zr'
_chemical_formula_sum 'C22 H41 Cl N2 Zr'
_chemical_formula_weight 460.24
_chemical_name_systematic
; 
 ? 
;
_space_group_IT_number 14
_symmetry_cell_setting monoclinic
_symmetry_space_group_name_Hall '-P 2yn'
_symmetry_space_group_name_H-M 'P 1 21/n 1'
_atom_sites_solution_hydrogens geom
_atom_sites_solution_primary direct
_atom_sites_solution_secondary difmap
_audit_creation_method SHELXL-97
_cell_angle_alpha 90.00
_cell_angle_beta 92.469(3)
_cell_angle_gamma 90.00
_cell_formula_units_Z 4
_cell_length_a 9.2208(17)
_cell_length_b 16.508(3)
_cell_length_c 15.730(3)
_cell_measurement_reflns_used 8045
_cell_measurement_temperature 173(2)
_cell_measurement_theta_max 60.031
_cell_measurement_theta_min 5.028
_cell_volume 2392.2(8)
_computing_cell_refinement 'Bruker SMART'
_computing_data_collection 'Bruker SMART'
_computing_data_reduction 'Bruker SAINT'
_computing_molecular_graphics 'Bruker SHELXTL'
_computing_publication_material 'Bruker SHELXTL'
_computing_structure_refinement 'SHELXL-97 (Sheldrick, 1997)'
_computing_structure_solution 'SHELXS-97 (Sheldrick, 1990)'
_diffrn_ambient_temperature 173(2)
_diffrn_measured_fraction_theta_full 0.994
_diffrn_measured_fraction_theta_max 0.994
_diffrn_measurement_device_type 'CCD area detector'
_diffrn_measurement_method 'phi and omega scans'
_diffrn_radiation_monochromator graphite
_diffrn_radiation_source 'fine-focus sealed tube'
_diffrn_radiation_type MoK\a
_diffrn_radiation_wavelength 0.71073
_diffrn_reflns_av_R_equivalents 0.0342
_diffrn_reflns_av_sigmaI/netI 0.0202
_diffrn_reflns_limit_h_max 12
_diffrn_reflns_limit_h_min -12
_diffrn_reflns_limit_k_max 22
_diffrn_reflns_limit_k_min -23
_diffrn_reflns_limit_l_max 22
_diffrn_reflns_limit_l_min -21
_diffrn_reflns_number 46203
_diffrn_reflns_theta_full 30.00
_diffrn_reflns_theta_max 30.00
_diffrn_reflns_theta_min 1.79
_diffrn_standards_decay_% 0
_exptl_absorpt_coefficient_mu 0.579
_exptl_absorpt_correction_T_max 0.8783
_exptl_absorpt_correction_T_min 0.8481
_exptl_absorpt_correction_type 'empirical, SADABS (multi-scan)'
_exptl_absorpt_process_details 'Blessing,R.H.(1995).Acta Cryst.,A51,33-38.'
_exptl_crystal_colour pale
_exptl_crystal_density_diffrn 1.278
_exptl_crystal_density_meas 0
_exptl_crystal_description Block
_exptl_crystal_F_000 976
_exptl_crystal_size_max 0.29
_exptl_crystal_size_mid 0.28
_exptl_crystal_size_min 0.23
_refine_diff_density_max 0.773
_refine_diff_density_min -0.295
_refine_diff_density_rms 0.051
_refine_ls_extinction_method none
_refine_ls_goodness_of_fit_ref 1.053
_refine_ls_hydrogen_treatment mixed
_refine_ls_matrix_type full
_refine_ls_number_parameters 402
_refine_ls_number_reflns 6916
_refine_ls_number_restraints 3
_refine_ls_restrained_S_all 1.053
_refine_ls_R_factor_all 0.0306
_refine_ls_R_factor_gt 0.0250
_refine_ls_shift/su_max 0.003
_refine_ls_shift/su_mean 0.000
_refine_ls_structure_factor_coef Fsqd
_refine_ls_weighting_details 'calc w=1/[\s^2^(Fo^2^)+(0.0333P)^2^+0.8174P] where P=(Fo^2^+2Fc^2^)/3'
_refine_ls_weighting_scheme calc
_refine_ls_wR_factor_gt 0.0654
_refine_ls_wR_factor_ref 0.0686
_reflns_number_gt 6052
_reflns_number_total 6916
_reflns_threshold_expression >2sigma(I)
_cod_data_source_file ja0349453si20030301_054857_2.cif
_cod_data_source_block cmpd3a
_cod_original_cell_volume 2392.3(8)
_cod_database_code 4113943

loop_
_symmetry_equiv_pos_as_xyz
'x, y, z'
'-x+1/2, y+1/2, -z+1/2'
'-x, -y, -z'
'x-1/2, -y-1/2, z-1/2'

loop_
_atom_site_label
_atom_site_type_symbol
_atom_site_fract_x
_atom_site_fract_y
_atom_site_fract_z
_atom_site_U_iso_or_equiv
_atom_site_adp_type
_atom_site_occupancy
_atom_site_symmetry_multiplicity
_atom_site_calc_flag
_atom_site_refinement_flags
Zr1 Zr 0.792206(12) 0.252727(6) 0.939352(7) 0.02108(4) Uani 1 1 d .
Cl1 Cl 0.98373(4) 0.16474(2) 0.88636(2) 0.03385(8) Uani 1 1 d .
N1 N 0.76179(12) 0.17487(6) 1.05504(7) 0.0270(2) Uani 1 1 d .
N2 N 0.72521(11) 0.30729(6) 1.06275(6) 0.0250(2) Uani 1 1 d .
CT1 C 0.61498(7) 0.27201(4) 0.84048(4) 0.000 Uiso 0.00 1 d P
C1 C 0.53610(14) 0.23247(9) 0.88393(9) 0.0311(3) Uani 1 1 d .
C2 C 0.55500(13) 0.31779(8) 0.88733(8) 0.0293(2) Uani 1 1 d .
C3 C 0.65643(14) 0.34025(8) 0.82582(8) 0.0277(2) Uani 1 1 d .
C4 C 0.70119(15) 0.26804(8) 0.78469(8) 0.0281(2) Uani 1 1 d .
C5 C 0.62619(14) 0.20152(8) 0.82061(8) 0.0304(3) Uani 1 1 d .
C6 C 0.42896(17) 0.18536(12) 0.93443(12) 0.0446(4) Uani 1 1 d .
H6A H 0.334(3) 0.1958(14) 0.9120(14) 0.068(6) Uiso 1 1 d .
H6B H 0.436(2) 0.1982(15) 0.9934(16) 0.072(7) Uiso 1 1 d .
H6C H 0.448(2) 0.1284(14) 0.9356(13) 0.054(6) Uiso 1 1 d .
C7 C 0.46872(17) 0.37563(11) 0.93850(11) 0.0413(3) Uani 1 1 d .
H7A H 0.524(2) 0.4268(13) 0.9535(13) 0.060(6) Uiso 1 1 d .
H7B H 0.439(2) 0.3526(12) 0.9899(13) 0.052(5) Uiso 1 1 d .
H7C H 0.381(2) 0.3920(13) 0.9080(14) 0.064(6) Uiso 1 1 d .
C8 C 0.69044(18) 0.42610(9) 0.80212(10) 0.0365(3) Uani 1 1 d .
H8A H 0.608(2) 0.4538(12) 0.7847(12) 0.049(5) Uiso 1 1 d .
H8B H 0.752(2) 0.4300(13) 0.7528(14) 0.061(6) Uiso 1 1 d .
H8C H 0.737(2) 0.4541(13) 0.8466(14) 0.060(6) Uiso 1 1 d .
C9 C 0.7986(2) 0.26305(11) 0.71031(10) 0.0384(3) Uani 1 1 d .
H9A H 0.745(3) 0.2621(13) 0.6588(18) 0.074(8) Uiso 1 1 d .
H9B H 0.853(3) 0.2151(15) 0.7121(14) 0.065(7) Uiso 1 1 d .
H9C H 0.865(2) 0.3053(14) 0.7071(14) 0.064(6) Uiso 1 1 d .
C10 C 0.6334(2) 0.11483(10) 0.79098(11) 0.0421(3) Uani 1 1 d .
H10A H 0.603(2) 0.0781(14) 0.8304(15) 0.066(7) Uiso 1 1 d .
H10B H 0.727(3) 0.1000(14) 0.7789(14) 0.067(7) Uiso 1 1 d .
H10C H 0.575(2) 0.1071(13) 0.7413(15) 0.067(6) Uiso 1 1 d .
C11 C 0.75976(14) 0.23981(7) 1.10610(8) 0.0252(2) Uani 1 1 d .
C12 C 0.7988(2) 0.24156(10) 1.20041(10) 0.0371(3) Uani 1 1 d .
H12A H 0.711(3) 0.2389(11) 1.2281(15) 0.053(6) Uiso 1 1 d .
H12B H 0.840(3) 0.2929(16) 1.2161(16) 0.080(8) Uiso 1 1 d .
H12C H 0.852(3) 0.1983(16) 1.2173(16) 0.080(8) Uiso 1 1 d .
C13 C 0.78858(17) 0.08994(8) 1.08318(9) 0.0355(3) Uani 1 1 d .
C14 C 0.7472(2) 0.03564(9) 1.00714(11) 0.0421(3) Uani 1 1 d .
H14A H 0.641(2) 0.0428(11) 0.9914(12) 0.049(5) Uiso 1 1 d .
H14B H 0.763(2) -0.0215(12) 1.0211(12) 0.049(5) Uiso 1 1 d .
H14C H 0.798(2) 0.0495(12) 0.9578(12) 0.045(5) Uiso 1 1 d .
C15 C 0.6912(3) 0.06529(11) 1.15566(13) 0.0579(5) Uani 1 1 d .
H15A H 0.716(3) 0.0917(15) 1.2111(16) 0.078(7) Uiso 1 1 d .
H15B H 0.697(2) 0.0081(14) 1.1632(13) 0.061(6) Uiso 1 1 d .
H15C H 0.597(2) 0.0805(13) 1.1409(13) 0.049(6) Uiso 1 1 d .
C16 C 0.9492(2) 0.07602(11) 1.10782(13) 0.0518(4) Uani 1 1 d .
H16A H 1.010(3) 0.0869(14) 1.0590(15) 0.067(7) Uiso 1 1 d .
H16B H 0.964(2) 0.0228(13) 1.1216(12) 0.052(5) Uiso 1 1 d .
H16C H 0.983(2) 0.1087(14) 1.1573(15) 0.065(6) Uiso 1 1 d .
C17 C 0.73344(15) 0.38729(8) 1.10310(9) 0.0312(3) Uani 1 1 d .
H17A H 0.7318(19) 0.4279(11) 1.0571(11) 0.041(5) Uiso 1 1 d .
H17B H 0.8262(18) 0.3930(10) 1.1345(10) 0.031(4) Uiso 1 1 d .
C18 C 0.60858(18) 0.40688(10) 1.16049(10) 0.0384(3) Uani 1 1 d .
H18A H 0.520(2) 0.4028(12) 1.1296(13) 0.054(6) Uiso 1 1 d .
H18B H 0.623(2) 0.4602(13) 1.1840(12) 0.053(5) Uiso 1 1 d .
H18C H 0.613(2) 0.3728(13) 1.2090(13) 0.055(6) Uiso 1 1 d .
C19 C 0.95560(13) 0.35620(8) 0.94045(8) 0.0260(2) Uani 1 1 d .
H19 H 0.9049(16) 0.4033(9) 0.9573(9) 0.025(4) Uiso 1 1 d .
C20 C 1.04016(16) 0.37696(10) 0.86133(9) 0.0363(3) Uani 1 1 d .
H20A H 1.1123(15) 0.4292(9) 0.8704(9) 0.021(3) Uiso 1 1 d .
H20B H 0.978(2) 0.3932(13) 0.8111(12) 0.056(6) Uiso 1 1 d .
H20C H 1.095(2) 0.3314(11) 0.8470(11) 0.042(5) Uiso 1 1 d .
C21 C 1.06414(14) 0.33448(8) 1.01447(9) 0.0290(2) Uani 1 1 d .
H21A H 1.1366(19) 0.2964(11) 0.9934(11) 0.042(5) Uiso 1 1 d .
H21B H 1.0183(18) 0.3036(10) 1.0595(11) 0.035(4) Uiso 1 1 d .
C22 C 1.14106(16) 0.40857(9) 1.05417(9) 0.0341(3) Uani 1 1 d .
H22A H 1.192(2) 0.4409(12) 1.0087(12) 0.047(5) Uiso 1 1 d .
H22B H 1.216(2) 0.3957(12) 1.1008(12) 0.052(5) Uiso 1 1 d .
H22C H 1.067(2) 0.4435(11) 1.0827(12) 0.046(5) Uiso 1 1 d .

loop_
_atom_site_aniso_label
_atom_site_aniso_U_11
_atom_site_aniso_U_22
_atom_site_aniso_U_33
_atom_site_aniso_U_23
_atom_site_aniso_U_13
_atom_site_aniso_U_12
Zr1 0.01988(7) 0.02337(7) 0.02005(7) -0.00108(4) 0.00125(4) 0.00163(4)
Cl1 0.03286(15) 0.03241(16) 0.03683(17) -0.00513(12) 0.00782(12) 0.00816(12)
N1 0.0307(5) 0.0245(5) 0.0260(5) 0.0026(4) 0.0032(4) 0.0022(4)
N2 0.0270(5) 0.0251(5) 0.0234(5) -0.0010(4) 0.0042(4) 0.0027(4)
C1 0.0236(6) 0.0375(7) 0.0318(7) 0.0005(5) -0.0034(5) -0.0034(5)
C2 0.0221(5) 0.0353(6) 0.0300(6) -0.0021(5) -0.0041(4) 0.0040(5)
C3 0.0270(6) 0.0288(6) 0.0269(6) 0.0009(4) -0.0055(4) 0.0012(5)
C4 0.0297(6) 0.0322(6) 0.0222(6) -0.0020(5) -0.0026(5) -0.0006(5)
C5 0.0320(6) 0.0293(6) 0.0294(6) -0.0031(5) -0.0049(5) -0.0031(5)
C6 0.0288(7) 0.0527(10) 0.0523(10) 0.0083(8) 0.0024(6) -0.0092(7)
C7 0.0316(7) 0.0505(9) 0.0417(8) -0.0051(7) -0.0002(6) 0.0157(6)
C8 0.0409(8) 0.0288(6) 0.0389(8) 0.0034(5) -0.0075(6) 0.0005(6)
C9 0.0443(8) 0.0468(8) 0.0241(7) -0.0027(6) 0.0035(6) -0.0008(7)
C10 0.0554(10) 0.0310(7) 0.0392(8) -0.0082(6) -0.0066(7) -0.0048(7)
C11 0.0218(5) 0.0306(6) 0.0233(6) 0.0008(4) 0.0031(4) 0.0005(4)
C12 0.0475(9) 0.0391(8) 0.0243(7) 0.0017(5) -0.0016(6) 0.0028(6)
C13 0.0469(8) 0.0258(6) 0.0343(7) 0.0057(5) 0.0067(6) 0.0062(5)
C14 0.0545(10) 0.0259(7) 0.0462(9) -0.0004(6) 0.0082(7) 0.0000(6)
C15 0.0909(16) 0.0347(8) 0.0501(10) 0.0120(7) 0.0270(10) 0.0013(9)
C16 0.0604(11) 0.0402(9) 0.0538(10) 0.0029(8) -0.0099(9) 0.0211(8)
C17 0.0344(7) 0.0275(6) 0.0322(6) -0.0050(5) 0.0080(5) -0.0003(5)
C18 0.0421(8) 0.0375(7) 0.0363(7) -0.0070(6) 0.0116(6) 0.0063(6)
C19 0.0231(5) 0.0281(6) 0.0269(6) -0.0020(4) 0.0034(4) 0.0006(4)
C20 0.0296(6) 0.0469(8) 0.0330(7) -0.0006(6) 0.0075(5) -0.0051(6)
C21 0.0240(6) 0.0285(6) 0.0345(6) 0.0017(5) 0.0005(5) -0.0001(5)
C22 0.0311(7) 0.0368(7) 0.0343(7) -0.0017(5) -0.0005(5) -0.0032(5)

loop_
_atom_type_symbol
_atom_type_description
_atom_type_scat_dispersion_real
_atom_type_scat_dispersion_imag
_atom_type_scat_source
C C 0.0033 0.0016 'International Tables Vol C Tables 4.2.6.8 and 6.1.1.4'
H H 0.0000 0.0000 'International Tables Vol C Tables 4.2.6.8 and 6.1.1.4'
N N 0.0061 0.0033 'International Tables Vol C Tables 4.2.6.8 and 6.1.1.4'
Cl Cl 0.1484 0.1585 'International Tables Vol C Tables 4.2.6.8 and 6.1.1.4'
Zr Zr -2.9673 0.5597 'International Tables Vol C Tables 4.2.6.8 and 6.1.1.4'

loop_
_geom_angle_atom_site_label_1
_geom_angle_atom_site_label_2
_geom_angle_atom_site_label_3
_geom_angle
CT1 Zr1 N2 108.93(3)
CT1 Zr1 N1 122.10(4)
N2 Zr1 N1 58.92(4)
CT1 Zr1 C19 111.28(4)
N2 Zr1 C19 84.22(4)
N1 Zr1 C19 121.78(4)
CT1 Zr1 Cl1 111.30(2)
N2 Zr1 Cl1 139.15(3)
N1 Zr1 Cl1 93.03(3)
C19 Zr1 Cl1 87.77(4)
CT1 Zr1 C1 28.89(3)
N2 Zr1 C1 93.67(4)
N1 Zr1 C1 93.24(4)
C19 Zr1 C1 135.77(5)
Cl1 Zr1 C1 118.89(4)
CT1 Zr1 C5 28.83(3)
N2 Zr1 C5 126.54(4)
N1 Zr1 C5 108.39(4)
C19 Zr1 C5 129.82(4)
Cl1 Zr1 C5 88.43(4)
C1 Zr1 C5 32.89(5)
CT1 Zr1 C2 28.35(3)
N2 Zr1 C2 81.03(4)
N1 Zr1 C2 111.45(4)
C19 Zr1 C2 104.21(5)
Cl1 Zr1 C2 139.58(3)
C1 Zr1 C2 32.69(4)
C5 Zr1 C2 54.10(4)
CT1 Zr1 C4 28.33(3)
N2 Zr1 C4 133.75(4)
N1 Zr1 C4 141.13(4)
C19 Zr1 C4 97.08(4)
Cl1 Zr1 C4 86.95(3)
C1 Zr1 C4 54.19(4)
C5 Zr1 C4 32.74(4)
C2 Zr1 C4 53.68(4)
CT1 Zr1 C3 28.08(3)
N2 Zr1 C3 103.29(4)
N1 Zr1 C3 143.56(4)
C19 Zr1 C3 83.47(4)
Cl1 Zr1 C3 115.49(3)
C1 Zr1 C3 53.94(4)
C5 Zr1 C3 53.92(4)
C2 Zr1 C3 32.28(4)
C4 Zr1 C3 32.27(4)
C11 N1 C13 125.59(11)
C11 N1 Zr1 91.90(8)
C13 N1 Zr1 138.79(9)
C11 N2 C17 121.53(11)
C11 N2 Zr1 92.19(8)
C17 N2 Zr1 136.31(8)
C5 C1 C2 107.99(12)
C5 C1 C6 126.86(14)
C2 C1 C6 124.97(14)
C5 C1 Zr1 73.78(7)
C2 C1 Zr1 75.05(7)
C6 C1 Zr1 120.95(10)
C1 C2 C3 108.42(12)
C1 C2 C7 125.79(14)
C3 C2 C7 125.35(13)
C1 C2 Zr1 72.26(7)
C3 C2 Zr1 75.36(7)
C7 C2 Zr1 124.45(9)
C2 C3 C4 107.59(12)
C2 C3 C8 124.39(12)
C4 C3 C8 127.49(13)
C2 C3 Zr1 72.36(7)
C4 C3 Zr1 72.81(7)
C8 C3 Zr1 126.88(9)
C3 C4 C5 108.00(12)
C3 C4 C9 126.27(13)
C5 C4 C9 125.47(13)
C3 C4 Zr1 74.93(7)
C5 C4 Zr1 72.03(7)
C9 C4 Zr1 123.51(10)
C1 C5 C4 108.00(12)
C1 C5 C10 126.43(14)
C4 C5 C10 125.40(14)
C1 C5 Zr1 73.33(7)
C4 C5 Zr1 75.23(7)
C10 C5 Zr1 121.07(10)
C1 C6 H6A 109.2(14)
C1 C6 H6B 112.2(15)
H6A C6 H6B 110.4(19)
C1 C6 H6C 113.2(13)
H6A C6 H6C 110.4(19)
H6B C6 H6C 101.3(19)
C2 C7 H7A 112.5(12)
C2 C7 H7B 112.5(12)
H7A C7 H7B 107.3(17)
C2 C7 H7C 111.5(13)
H7A C7 H7C 106.8(17)
H7B C7 H7C 105.9(17)
C3 C8 H8A 111.4(12)
C3 C8 H8B 113.1(13)
H8A C8 H8B 103.2(17)
C3 C8 H8C 112.1(13)
H8A C8 H8C 108.8(17)
H8B C8 H8C 107.6(18)
C4 C9 H9A 111.3(17)
C4 C9 H9B 111.1(14)
H9A C9 H9B 106(2)
C4 C9 H9C 114.6(14)
H9A C9 H9C 107(2)
H9B C9 H9C 106(2)
C5 C10 H10A 113.5(14)
C5 C10 H10B 111.7(15)
H10A C10 H10B 106(2)
C5 C10 H10C 110.7(14)
H10A C10 H10C 106.9(19)
H10B C10 H10C 107.7(19)
N2 C11 N1 111.71(11)
N2 C11 C12 121.73(12)
N1 C11 C12 126.48(12)
C11 C12 H12A 106.3(14)
C11 C12 H12B 110.2(15)
H12A C12 H12B 105.1(19)
C11 C12 H12C 112.3(16)
H12A C12 H12C 107(2)
H12B C12 H12C 115(3)
N1 C13 C14 106.68(11)
N1 C13 C16 111.28(13)
C14 C13 C16 108.41(13)
N1 C13 C15 112.05(13)
C14 C13 C15 106.91(15)
C16 C13 C15 111.24(16)
C13 C14 H14A 109.2(11)
C13 C14 H14B 111.1(11)
H14A C14 H14B 107.7(15)
C13 C14 H14C 112.5(12)
H14A C14 H14C 106.2(15)
H14B C14 H14C 109.9(16)
C13 C15 H15A 114.6(15)
C13 C15 H15B 109.0(13)
H15A C15 H15B 108.5(19)
C13 C15 H15C 108.4(13)
H15A C15 H15C 106.3(19)
H15B C15 H15C 110.1(18)
C13 C16 H16A 110.5(13)
C13 C16 H16B 109.7(13)
H16A C16 H16B 106.1(18)
C13 C16 H16C 112.8(13)
H16A C16 H16C 110.1(19)
H16B C16 H16C 107.4(17)
N2 C17 C18 114.85(12)
N2 C17 H17A 107.2(10)
C18 C17 H17A 107.5(10)
N2 C17 H17B 109.6(10)
C18 C17 H17B 110.3(9)
H17A C17 H17B 107.0(14)
C17 C18 H18A 109.9(12)
C17 C18 H18B 109.0(12)
H18A C18 H18B 111.7(17)
C17 C18 H18C 110.0(13)
H18A C18 H18C 112.6(18)
H18B C18 H18C 103.5(17)
C20 C19 C21 109.12(11)
C20 C19 Zr1 121.34(9)
C21 C19 Zr1 103.80(8)
C20 C19 H19 108.4(9)
C21 C19 H19 106.9(9)
Zr1 C19 H19 106.4(9)
C19 C20 H20A 113.4(8)
C19 C20 H20B 114.3(12)
H20A C20 H20B 102.5(14)
C19 C20 H20C 108.3(11)
H20A C20 H20C 109.3(13)
H20B C20 H20C 108.8(16)
C22 C21 C19 113.28(11)
C22 C21 H21A 109.7(11)
C19 C21 H21A 108.7(10)
C22 C21 H21B 109.0(10)
C19 C21 H21B 112.3(10)
H21A C21 H21B 103.3(14)
C21 C22 H22A 110.5(11)
C21 C22 H22B 114.8(11)
H22A C22 H22B 107.2(15)
C21 C22 H22C 109.0(11)
H22A C22 H22C 110.6(15)
H22B C22 H22C 104.6(15)

loop_
_geom_bond_atom_site_label_1
_geom_bond_atom_site_label_2
_geom_bond_distance
Zr1 CT1 2.2298(7)
Zr1 N2 2.2504(10)
Zr1 N1 2.2554(11)
Zr1 C19 2.2773(13)
Zr1 Cl1 2.4598(4)
Zr1 C1 2.5042(14)
Zr1 C5 2.5101(13)
Zr1 C2 2.5404(13)
Zr1 C4 2.5517(13)
Zr1 C3 2.5791(12)
N1 C11 1.3402(16)
N1 C13 1.4877(17)
N2 C11 1.3375(16)
N2 C17 1.4658(16)
C1 C5 1.419(2)
C1 C2 1.4201(19)
C1 C6 1.510(2)
C2 C3 1.4235(19)
C2 C7 1.499(2)
C3 C4 1.4259(18)
C3 C8 1.5019(19)
C4 C5 1.4274(19)
C4 C9 1.508(2)
C5 C10 1.507(2)
C6 H6A 0.95(2)
C6 H6B 0.95(2)
C6 H6C 0.96(2)
C7 H7A 1.01(2)
C7 H7B 0.94(2)
C7 H7C 0.96(2)
C8 H8A 0.92(2)
C8 H8B 0.98(2)
C8 H8C 0.93(2)
C9 H9A 0.93(3)
C9 H9B 0.94(2)
C9 H9C 0.93(2)
C10 H10A 0.92(2)
C10 H10B 0.92(2)
C10 H10C 0.94(2)
C11 C12 1.512(2)
C12 H12A 0.94(2)
C12 H12B 0.96(3)
C12 H12C 0.90(3)
C13 C14 1.530(2)
C13 C16 1.532(2)
C13 C15 1.536(2)
C14 H14A 1.01(2)
C14 H14B 0.98(2)
C14 H14C 0.95(2)
C15 H15A 0.99(3)
C15 H15B 0.95(2)
C15 H15C 0.92(2)
C16 H16A 0.99(2)
C16 H16B 0.91(2)
C16 H16C 0.99(2)
C17 C18 1.5279(19)
C17 H17A 0.987(18)
C17 H17B 0.974(16)
C18 H18A 0.93(2)
C18 H18B 0.96(2)
C18 H18C 0.95(2)
C19 C20 1.5356(18)
C19 C21 1.5445(18)
C19 H19 0.951(15)
C20 H20A 1.095(14)
C20 H20B 0.99(2)
C20 H20C 0.941(19)
C21 C22 1.5333(19)
C21 H21A 0.985(19)
C21 H21B 0.983(17)
C22 H22A 1.02(2)
C22 H22B 1.008(19)
C22 H22C 1.014(19)
